data_2230918
loop_
_publ_author_name
'Siddegowda, M. S.'
'Jasinski, Jerry P.'
'Golen, James A.'
'Yathirajan, H. S.'

_publ_section_title
;
 2-(4-Methylphenyl)benzonitrile
;
_journal_coeditor_code XU5222
_journal_issue 7
_journal_name_full 'Acta Crystallographica Section E'
_journal_page_first o1647
_journal_paper_doi 10.1107/S160053681101988X
_journal_volume 67
_journal_year 2011
_chemical_formula_iupac 'C14 H11 N'
_chemical_formula_moiety 'C14 H11 N'
_chemical_formula_sum 'C14 H11 N'
_chemical_formula_weight 193.24
_chemical_name_systematic
;
2-(4-Methylphenyl)benzonitrile
;
_space_group_IT_number 19
_symmetry_cell_setting orthorhombic
_symmetry_space_group_name_Hall 'P 2ac 2ab'
_symmetry_space_group_name_H-M 'P 21 21 21'
_atom_sites_solution_hydrogens geom
_atom_sites_solution_primary direct
_atom_sites_solution_secondary difmap
_cell_angle_alpha 90.00
_cell_angle_beta 90.00
_cell_angle_gamma 90.00
_cell_formula_units_Z 4
_cell_length_a 7.6726(4)
_cell_length_b 11.4037(5)
_cell_length_c 12.2426(5)
_cell_measurement_reflns_used 2201
_cell_measurement_temperature 173(2)
_cell_measurement_theta_max 32.30
_cell_measurement_theta_min 3.32
_cell_volume 1071.18(9)
_computing_cell_refinement '<i>CrysAlis PRO</i> (Oxford Diffraction, 2010)'
_computing_data_collection '<i>CrysAlis PRO</i> (Oxford Diffraction, 2010)'
_computing_data_reduction '<i>CrysAlis RED</i> (Oxford Diffraction, 2010)'
_computing_molecular_graphics '<i>SHELXTL</i> (Sheldrick, 2008)'
_computing_publication_material '<i>SHELXTL</i> (Sheldrick, 2008)'
_computing_structure_refinement '<i>SHELXL97</i> (Sheldrick, 2008)'
_computing_structure_solution '<i>SHELXS97</i> (Sheldrick, 2008)'
_diffrn_ambient_temperature 173(2)
_diffrn_detector_area_resol_mean 16.1500
_diffrn_measured_fraction_theta_full 0.996
_diffrn_measured_fraction_theta_max 0.997
_diffrn_measurement_device_type 'Oxford Diffraction Xcalibur Eos Gemini'
_diffrn_measurement_method \w
_diffrn_radiation_monochromator graphite
_diffrn_radiation_source 'Enhance (Mo) X-ray Source'
_diffrn_radiation_type MoK\a
_diffrn_radiation_wavelength 0.71073
_diffrn_reflns_av_R_equivalents 0.0165
_diffrn_reflns_av_sigmaI/netI 0.0196
_diffrn_reflns_limit_h_max 10
_diffrn_reflns_limit_h_min -10
_diffrn_reflns_limit_k_max 15
_diffrn_reflns_limit_k_min -7
_diffrn_reflns_limit_l_max 16
_diffrn_reflns_limit_l_min -16
_diffrn_reflns_number 3786
_diffrn_reflns_theta_full 25.00
_diffrn_reflns_theta_max 28.28
_diffrn_reflns_theta_min 3.33
_exptl_absorpt_coefficient_mu 0.070
_exptl_absorpt_correction_T_max 0.9861
_exptl_absorpt_correction_T_min 0.9793
_exptl_absorpt_correction_type multi-scan
_exptl_absorpt_process_details
;
(CrysAlis RED; Oxford Diffraction, 2010)
;
_exptl_crystal_colour colorless
_exptl_crystal_density_diffrn 1.198
_exptl_crystal_density_method 'not measured'
_exptl_crystal_description block
_exptl_crystal_F_000 408
_exptl_crystal_size_max 0.30
_exptl_crystal_size_mid 0.25
_exptl_crystal_size_min 0.20
_refine_diff_density_max 0.222
_refine_diff_density_min -0.144
_refine_ls_extinction_method none
_refine_ls_goodness_of_fit_ref 1.074
_refine_ls_hydrogen_treatment constr
_refine_ls_matrix_type full
_refine_ls_number_parameters 137
_refine_ls_number_reflns 1546
_refine_ls_number_restraints 0
_refine_ls_restrained_S_all 1.074
_refine_ls_R_factor_all 0.0492
_refine_ls_R_factor_gt 0.0403
_refine_ls_shift/su_max 0.008
_refine_ls_shift/su_mean 0.000
_refine_ls_structure_factor_coef Fsqd
_refine_ls_weighting_details 'calc w=1/[\s^2^(Fo^2^)+(0.0516P)^2^+0.1272P] where P=(Fo^2^+2Fc^2^)/3'
_refine_ls_weighting_scheme calc
_refine_ls_wR_factor_gt 0.0996
_refine_ls_wR_factor_ref 0.1053
_reflns_number_gt 1322
_reflns_number_total 1546
_reflns_threshold_expression I>2sigma(I)
_cod_data_source_file xu5222.cif
_cod_data_source_block I
_cod_database_code 2230918
_cod_database_fobs_code 2230918

loop_
_symmetry_equiv_pos_as_xyz
'x, y, z'
'-x+1/2, -y, z+1/2'
'-x, y+1/2, -z+1/2'
'x+1/2, -y+1/2, -z'

loop_
_atom_site_type_symbol
_atom_site_label
_atom_site_fract_x
_atom_site_fract_y
_atom_site_fract_z
_atom_site_U_iso_or_equiv
_atom_site_adp_type
_atom_site_calc_flag
_atom_site_refinement_flags
_atom_site_occupancy
_atom_site_symmetry_multiplicity
_atom_site_disorder_assembly
_atom_site_disorder_group
N N1 0.2954(3) 0.53397(15) 0.51932(16) 0.0599(5) Uani d . 1 1 . .
C C1 0.2409(3) 0.45620(16) 0.56640(15) 0.0403(4) Uani d . 1 1 . .
C C2 0.1730(2) 0.36058(15) 0.62994(15) 0.0350(4) Uani d . 1 1 . .
C C3 0.1706(3) 0.37476(16) 0.74343(15) 0.0413(4) Uani d . 1 1 . .
H H3A 0.2117 0.4456 0.7751 0.050 Uiso calc R 1 1 . .
C C4 0.1091(3) 0.28649(19) 0.80918(16) 0.0484(5) Uani d . 1 1 . .
H H4A 0.1060 0.2963 0.8862 0.058 Uiso calc R 1 1 . .
C C5 0.0518(3) 0.1835(2) 0.76255(16) 0.0498(5) Uani d . 1 1 . .
H H5A 0.0090 0.1223 0.8079 0.060 Uiso calc R 1 1 . .
C C6 0.0559(3) 0.16831(18) 0.65050(16) 0.0427(5) Uani d . 1 1 . .
H H6A 0.0171 0.0962 0.6202 0.051 Uiso calc R 1 1 . .
C C7 0.1155(2) 0.25620(15) 0.58127(13) 0.0331(4) Uani d . 1 1 . .
C C8 0.1185(2) 0.23705(15) 0.46123(13) 0.0333(4) Uani d . 1 1 . .
C C9 0.1780(3) 0.13095(16) 0.41890(16) 0.0412(4) Uani d . 1 1 . .
H H9A 0.2178 0.0715 0.4672 0.049 Uiso calc R 1 1 . .
C C10 0.1798(3) 0.11109(17) 0.30733(16) 0.0459(5) Uani d . 1 1 . .
H H10A 0.2211 0.0381 0.2804 0.055 Uiso calc R 1 1 . .
C C11 0.1230(3) 0.19495(18) 0.23447(15) 0.0441(5) Uani d . 1 1 . .
C C12 0.0627(3) 0.30048(18) 0.27609(16) 0.0432(5) Uani d . 1 1 . .
H H12A 0.0224 0.3595 0.2275 0.052 Uiso calc R 1 1 . .
C C13 0.0604(2) 0.32112(16) 0.38739(15) 0.0383(4) Uani d . 1 1 . .
H H13A 0.0183 0.3941 0.4139 0.046 Uiso calc R 1 1 . .
C C14 0.1238(4) 0.1727(2) 0.11270(17) 0.0671(7) Uani d . 1 1 . .
H H14A 0.1788 0.2391 0.0753 0.101 Uiso calc R 1 1 . .
H H14B 0.0038 0.1637 0.0867 0.101 Uiso calc R 1 1 . .
H H14C 0.1895 0.1009 0.0972 0.101 Uiso calc R 1 1 . .

loop_
_atom_site_aniso_label
_atom_site_aniso_U_11
_atom_site_aniso_U_22
_atom_site_aniso_U_33
_atom_site_aniso_U_12
_atom_site_aniso_U_13
_atom_site_aniso_U_23
N1 0.0834(14) 0.0413(9) 0.0550(10) -0.0116(10) 0.0026(11) 0.0037(8)
C1 0.0460(10) 0.0356(8) 0.0393(9) 0.0018(9) -0.0010(9) -0.0051(8)
C2 0.0344(9) 0.0356(8) 0.0349(8) 0.0027(8) 0.0011(7) 0.0004(7)
C3 0.0423(10) 0.0424(9) 0.0391(10) 0.0009(9) -0.0028(8) -0.0043(8)
C4 0.0542(12) 0.0583(12) 0.0328(8) -0.0027(11) 0.0002(9) 0.0020(9)
C5 0.0559(12) 0.0539(11) 0.0395(9) -0.0100(11) 0.0019(9) 0.0107(9)
C6 0.0454(10) 0.0414(9) 0.0414(10) -0.0099(9) -0.0005(8) 0.0031(8)
C7 0.0298(8) 0.0367(8) 0.0329(8) 0.0023(8) -0.0003(7) 0.0009(7)
C8 0.0303(8) 0.0358(8) 0.0337(8) -0.0045(7) -0.0004(7) 0.0000(7)
C9 0.0448(10) 0.0347(9) 0.0441(10) -0.0005(8) -0.0020(9) 0.0007(8)
C10 0.0526(11) 0.0380(9) 0.0472(11) -0.0031(9) 0.0032(10) -0.0092(8)
C11 0.0489(11) 0.0468(10) 0.0366(8) -0.0151(10) 0.0036(9) -0.0039(8)
C12 0.0477(11) 0.0449(10) 0.0370(8) -0.0057(9) -0.0049(8) 0.0056(8)
C13 0.0391(9) 0.0359(8) 0.0397(9) 0.0017(8) -0.0019(8) -0.0009(8)
C14 0.0991(19) 0.0644(13) 0.0378(10) -0.0186(16) 0.0036(13) -0.0095(11)

loop_
_atom_type_symbol
_atom_type_description
_atom_type_scat_dispersion_real
_atom_type_scat_dispersion_imag
_atom_type_scat_source
C C 0.0033 0.0016 'International Tables Vol C Tables 4.2.6.8 and 6.1.1.4'
H H 0.0000 0.0000 'International Tables Vol C Tables 4.2.6.8 and 6.1.1.4'
N N 0.0061 0.0033 'International Tables Vol C Tables 4.2.6.8 and 6.1.1.4'

loop_
_geom_angle_atom_site_label_1
_geom_angle_atom_site_label_2
_geom_angle_atom_site_label_3
_geom_angle_site_symmetry_1
_geom_angle_site_symmetry_3
_geom_angle
_geom_angle_publ_flag
N1 C1 C2 . . 177.67(19) ?
C3 C2 C7 . . 121.07(17) ?
C3 C2 C1 . . 117.04(16) ?
C7 C2 C1 . . 121.87(15) ?
C4 C3 C2 . . 120.14(18) ?
C4 C3 H3A . . 119.9 ?
C2 C3 H3A . . 119.9 ?
C3 C4 C5 . . 119.46(17) ?
C3 C4 H4A . . 120.3 ?
C5 C4 H4A . . 120.3 ?
C4 C5 C6 . . 120.7(2) ?
C4 C5 H5A . . 119.6 ?
C6 C5 H5A . . 119.6 ?
C5 C6 C7 . . 121.45(19) ?
C5 C6 H6A . . 119.3 ?
C7 C6 H6A . . 119.3 ?
C6 C7 C2 . . 117.15(15) ?
C6 C7 C8 . . 120.14(16) ?
C2 C7 C8 . . 122.70(15) ?
C13 C8 C9 . . 117.51(16) ?
C13 C8 C7 . . 122.45(16) ?
C9 C8 C7 . . 120.03(16) ?
C10 C9 C8 . . 120.81(17) ?
C10 C9 H9A . . 119.6 ?
C8 C9 H9A . . 119.6 ?
C11 C10 C9 . . 121.45(18) ?
C11 C10 H10A . . 119.3 ?
C9 C10 H10A . . 119.3 ?
C10 C11 C12 . . 118.03(17) ?
C10 C11 C14 . . 121.3(2) ?
C12 C11 C14 . . 120.6(2) ?
C13 C12 C11 . . 120.95(18) ?
C13 C12 H12A . . 119.5 ?
C11 C12 H12A . . 119.5 ?
C12 C13 C8 . . 121.25(17) ?
C12 C13 H13A . . 119.4 ?
C8 C13 H13A . . 119.4 ?
C11 C14 H14A . . 109.5 ?
C11 C14 H14B . . 109.5 ?
H14A C14 H14B . . 109.5 ?
C11 C14 H14C . . 109.5 ?
H14A C14 H14C . . 109.5 ?
H14B C14 H14C . . 109.5 ?

loop_
_geom_bond_atom_site_label_1
_geom_bond_atom_site_label_2
_geom_bond_site_symmetry_2
_geom_bond_distance
_geom_bond_publ_flag
N1 C1 . 1.137(2) ?
C1 C2 . 1.437(2) ?
C2 C3 . 1.399(2) ?
C2 C7 . 1.402(2) ?
C3 C4 . 1.373(3) ?
C3 H3A . 0.9500 ?
C4 C5 . 1.378(3) ?
C4 H4A . 0.9500 ?
C5 C6 . 1.383(3) ?
C5 H5A . 0.9500 ?
C6 C7 . 1.390(2) ?
C6 H6A . 0.9500 ?
C7 C8 . 1.486(2) ?
C8 C13 . 1.391(2) ?
C8 C9 . 1.393(2) ?
C9 C10 . 1.385(3) ?
C9 H9A . 0.9500 ?
C10 C11 . 1.378(3) ?
C10 H10A . 0.9500 ?
C11 C12 . 1.386(3) ?
C11 C14 . 1.512(3) ?
C12 C13 . 1.383(3) ?
C12 H12A . 0.9500 ?
C13 H13A . 0.9500 ?
C14 H14A . 0.9800 ?
C14 H14B . 0.9800 ?
C14 H14C . 0.9800 ?

loop_
_geom_torsion_atom_site_label_1
_geom_torsion_atom_site_label_2
_geom_torsion_atom_site_label_3
_geom_torsion_atom_site_label_4
_geom_torsion_site_symmetry_1
_geom_torsion_site_symmetry_2
_geom_torsion_site_symmetry_3
_geom_torsion_site_symmetry_4
_geom_torsion
_geom_torsion_publ_flag
C7 C2 C3 C4 . . . . -1.0(3) ?
C1 C2 C3 C4 . . . . -179.36(18) ?
C2 C3 C4 C5 . . . . 0.8(3) ?
C3 C4 C5 C6 . . . . 0.1(3) ?
C4 C5 C6 C7 . . . . -0.8(3) ?
C5 C6 C7 C2 . . . . 0.6(3) ?
C5 C6 C7 C8 . . . . 179.9(2) ?
C3 C2 C7 C6 . . . . 0.3(3) ?
C1 C2 C7 C6 . . . . 178.58(18) ?
C3 C2 C7 C8 . . . . -179.05(18) ?
C1 C2 C7 C8 . . . . -0.7(3) ?
C6 C7 C8 C13 . . . . 135.2(2) ?
C2 C7 C8 C13 . . . . -45.5(3) ?
C6 C7 C8 C9 . . . . -43.5(2) ?
C2 C7 C8 C9 . . . . 135.8(2) ?
C13 C8 C9 C10 . . . . 0.4(3) ?
C7 C8 C9 C10 . . . . 179.27(18) ?
C8 C9 C10 C11 . . . . -0.1(3) ?
C9 C10 C11 C12 . . . . -0.3(3) ?
C9 C10 C11 C14 . . . . -179.5(2) ?
C10 C11 C12 C13 . . . . 0.3(3) ?
C14 C11 C12 C13 . . . . 179.5(2) ?
C11 C12 C13 C8 . . . . 0.1(3) ?
C9 C8 C13 C12 . . . . -0.5(3) ?
C7 C8 C13 C12 . . . . -179.24(17) ?

loop_
_cod_related_entry_id
_cod_related_entry_database
_cod_related_entry_code
1 ChemSpider 128357
